data_4300711
_journal_name_full 'Inorganic Chemistry'
_journal_paper_doi 10.1021/ic051896h
_journal_year 2006
_chemical_formula_sum 'C12 H10 Co3 N8 O6'
_chemical_formula_weight 539.07
_space_group_IT_number 14
_symmetry_cell_setting monoclinic
_symmetry_space_group_name_Hall '-P 2ybc'
_symmetry_space_group_name_H-M 'P 1 21/c 1'
_cell_angle_alpha 90.00
_cell_angle_beta 112.1820(10)
_cell_angle_gamma 90.00
_cell_formula_units_Z 2
_cell_length_a 6.4218(3)
_cell_length_b 18.0665(10)
_cell_length_c 7.8665(4)
_cell_measurement_temperature 293(2)
_cell_volume 845.12(7)
_diffrn_ambient_temperature 293(2)
_exptl_crystal_density_diffrn 2.118
_cod_depositor_comments
;
The following automatic conversions were performed:
'_symmetry_cell_setting' value 'Monoclinic' changed to 'monoclinic'
according to '/home/saulius/struct/CIF-dictionaries/cif_core.dic'
dictionary named 'cif_core.dic' version 2.4.1 from 2010-06-29.

Automatic conversion script
Id: cif_fix_enum 1527 2010-12-29 10:47:43Z saulius 
;
_cod_original_sg_symbol_H-M 'P 21/c'
_cod_database_code 4300711

loop_
_symmetry_equiv_pos_as_xyz
'x, y, z'
'-x, y+1/2, -z+1/2'
'-x, -y, -z'
'x, -y-1/2, z-1/2'

loop_
_atom_site_label
_atom_site_type_symbol
_atom_site_fract_x
_atom_site_fract_y
_atom_site_fract_z
_atom_site_U_iso_or_equiv
_atom_site_adp_type
_atom_site_occupancy
_atom_site_symmetry_multiplicity
_atom_site_calc_flag
_atom_site_refinement_flags
_atom_site_disorder_assembly
_atom_site_disorder_group
Co1 Co 0.01417(5) 0.524278(15) 0.19054(4) 0.01448(14) Uani 1 1 d . . .
Co2 Co 0.5000 0.5000 0.0000 0.01433(15) Uani 1 2 d S . .
O1 O 0.3989(3) 0.89192(8) 0.3978(2) 0.0220(4) Uani 1 1 d . . .
O2 O 0.0262(3) 0.91161(9) 0.2656(2) 0.0220(3) Uani 1 1 d . . .
O3 O 0.2327(3) 0.48227(8) 0.0764(2) 0.0163(3) Uani 1 1 d . . .
N1 N 0.0751(3) 0.63965(10) 0.1905(3) 0.0206(4) Uani 1 1 d . . .
N2 N 0.2538(4) 0.52239(12) 0.4676(3) 0.0258(5) Uani 1 1 d . . .
N3 N 0.2645(3) 0.48900(10) 0.5959(2) 0.0197(5) Uani 1 1 d . . .
N4 N 0.2766(3) 0.45541(11) 0.7315(2) 0.0194(4) Uani 1 1 d . . .
C1 C -0.0940(4) 0.68857(14) 0.1541(4) 0.0277(5) Uani 1 1 d . . .
H1A H -0.246(5) 0.6697(17) 0.101(4) 0.035(8) Uiso 1 1 d . . .
C2 C -0.0603(4) 0.76345(14) 0.1867(4) 0.0289(6) Uani 1 1 d . . .
H2A H -0.181(5) 0.801(2) 0.165(4) 0.045(8) Uiso 1 1 d . . .
C3 C 0.1572(4) 0.79071(12) 0.2616(3) 0.0195(5) Uani 1 1 d . . .
C4 C 0.3326(4) 0.74087(13) 0.2941(4) 0.0250(5) Uani 1 1 d . . .
H4A H 0.485(5) 0.7557(16) 0.351(4) 0.033(8) Uiso 1 1 d . . .
C5 C 0.2848(4) 0.66674(13) 0.2565(3) 0.0248(5) Uani 1 1 d . . .
H5A H 0.395(4) 0.6338(17) 0.276(4) 0.029(7) Uiso 1 1 d . . .
C6 C 0.1993(4) 0.87168(12) 0.3119(3) 0.0181(5) Uani 1 1 d . . .

loop_
_atom_site_aniso_label
_atom_site_aniso_U_11
_atom_site_aniso_U_22
_atom_site_aniso_U_33
_atom_site_aniso_U_23
_atom_site_aniso_U_13
_atom_site_aniso_U_12
Co1 0.01699(19) 0.0098(2) 0.0169(2) -0.00044(10) 0.00658(14) -0.00025(10)
Co2 0.0144(2) 0.0115(3) 0.0169(2) 0.00150(15) 0.00566(17) 0.00070(15)
O1 0.0202(8) 0.0120(7) 0.0299(9) -0.0038(6) 0.0052(7) -0.0018(6)
O2 0.0211(8) 0.0129(8) 0.0313(9) -0.0025(7) 0.0090(7) 0.0005(6)
O3 0.0170(8) 0.0136(7) 0.0196(8) -0.0001(6) 0.0084(6) 0.0010(6)
N1 0.0242(9) 0.0114(9) 0.0249(10) -0.0033(7) 0.0077(8) -0.0018(8)
N2 0.0268(11) 0.0301(12) 0.0188(11) 0.0038(9) 0.0069(8) -0.0036(9)
N3 0.0169(10) 0.0197(10) 0.0212(12) -0.0054(9) 0.0057(9) -0.0014(8)
N4 0.0225(10) 0.0171(9) 0.0177(10) 0.0019(8) 0.0065(8) 0.0016(8)
C1 0.0213(12) 0.0154(12) 0.0395(14) -0.0024(10) 0.0036(10) -0.0020(9)
C2 0.0216(11) 0.0149(12) 0.0439(15) -0.0030(10) 0.0053(10) 0.0009(10)
C3 0.0216(11) 0.0130(11) 0.0226(11) -0.0018(9) 0.0070(9) -0.0003(9)
C4 0.0189(11) 0.0165(12) 0.0366(14) -0.0052(10) 0.0069(10) -0.0017(9)
C5 0.0222(12) 0.0146(11) 0.0365(14) -0.0043(10) 0.0099(10) 0.0016(9)
C6 0.0224(11) 0.0133(10) 0.0200(11) -0.0009(8) 0.0097(9) -0.0021(9)

loop_
_geom_bond_atom_site_label_1
_geom_bond_atom_site_label_2
_geom_bond_distance
_geom_bond_site_symmetry_2
_geom_bond_publ_flag
Co1 O3 2.0747(14) . ?
Co1 O2 2.0969(16) 2_545 ?
Co1 O3 2.1030(16) 3_565 ?
Co1 N1 2.1207(19) . ?
Co1 N2 2.142(2) . ?
Co1 N4 2.2047(19) 3_566 ?
Co2 O3 2.0464(14) 3_665 ?
Co2 O3 2.0464(14) . ?
Co2 O1 2.1181(15) 4_575 ?
Co2 O1 2.1181(15) 2_645 ?
Co2 N4 2.2092(19) 3_666 ?
Co2 N4 2.2092(19) 1_554 ?
O1 C6 1.257(3) . ?
O1 Co2 2.1181(15) 2_655 ?
O2 C6 1.258(3) . ?
O2 Co1 2.0969(16) 2 ?
O3 Co1 2.1030(16) 3_565 ?
N1 C5 1.340(3) . ?
N1 C1 1.345(3) . ?
N2 N3 1.156(3) . ?
N3 N4 1.204(3) . ?
N4 Co1 2.2047(19) 3_566 ?
N4 Co2 2.2092(19) 1_556 ?
C1 C2 1.379(4) . ?
C1 H1A 0.97(3) . ?
C2 C3 1.385(3) . ?
C2 H2A 0.99(3) . ?
C3 C4 1.389(3) . ?
C3 C6 1.513(3) . ?
C4 C5 1.381(3) . ?
C4 H4A 0.95(3) . ?
C5 H5A 0.89(3) . ?
